data_1567074
loop_
_publ_author_name
'Berm\'udez-Puente, Brais'
'Adrio, Luis A.'
'Lucio-Mart\'inez, F\'atima'
'Reigosa, Francisco'
'Ortigueira, Juan M.'
'Vila, Jos\'e M.'

_publ_section_title
;
 Imine Palladacycles: Synthesis, Structural Analysis and Application in
 Suzuki--Miyaura Cross Coupling in Semi-Aqueous Media
;
_journal_issue 10
_journal_name_full Molecules
_journal_page_first 3146
_journal_paper_doi 10.3390/molecules27103146
_journal_volume 27
_journal_year 2022
_chemical_formula_moiety '2(C32 H30 Br2 Cl2 N2 O6 Pd2)'
_chemical_formula_sum 'C64 H60 Br4 Cl4 N4 O12 Pd4'
_chemical_formula_weight 1964.295
_space_group_crystal_system monoclinic
_space_group_IT_number 14
_space_group_name_Hall '-P 2ybc'
_space_group_name_H-M_alt 'P 1 21/c 1'
_symmetry_Int_Tables_number 14
_atom_sites_solution_primary iterative
_audit_creation_date 2022-03-22
_audit_creation_method
;
Olex2 1.5
(compiled 2021.12.09 svn.r5202d8cf for OlexSys, GUI svn.r6439)
;
_cell_angle_alpha 90
_cell_angle_beta 102.0378(10)
_cell_angle_gamma 90
_cell_formula_units_Z 1
_cell_length_a 13.9156(3)
_cell_length_b 3.92009(8)
_cell_length_c 30.0833(6)
_cell_measurement_reflns_used 4951
_cell_measurement_temperature 99.99
_cell_measurement_theta_max 26.482
_cell_measurement_theta_min 2.24
_cell_volume 1604.97(6)
_computing_cell_refinement 'SAINT v7.68A (Bruker, 2009)'
_computing_data_reduction 'SAINT v7.68A (Bruker, 2009)'
_computing_molecular_graphics 'Olex2 1.5 (Dolomanov et al., 2009)'
_computing_publication_material 'Olex2 1.5 (Dolomanov et al., 2009)'
_computing_structure_refinement 'olex2.refine 1.5 (Bourhis et al., 2015)'
_computing_structure_solution 'olex2.solve 1.5 (Bourhis et al., 2015)'
_diffrn_ambient_temperature 99.99
_diffrn_measured_fraction_theta_full 0.9997
_diffrn_measured_fraction_theta_max 0.9919
_diffrn_measurement_device_type 'Bruker APEX-II CCD'
_diffrn_measurement_method '\f and \w scans'
_diffrn_radiation_monochromator graphite
_diffrn_radiation_type 'Mo K\a'
_diffrn_radiation_wavelength 0.71073
_diffrn_reflns_av_R_equivalents 0.0501
_diffrn_reflns_av_unetI/netI 0.0387
_diffrn_reflns_Laue_measured_fraction_full 0.9997
_diffrn_reflns_Laue_measured_fraction_max 0.9919
_diffrn_reflns_limit_h_max 17
_diffrn_reflns_limit_h_min -17
_diffrn_reflns_limit_k_max 4
_diffrn_reflns_limit_k_min -4
_diffrn_reflns_limit_l_max 37
_diffrn_reflns_limit_l_min -37
_diffrn_reflns_number 21117
_diffrn_reflns_point_group_measured_fraction_full 0.9997
_diffrn_reflns_point_group_measured_fraction_max 0.9919
_diffrn_reflns_theta_full 25.2417
_diffrn_reflns_theta_max 26.61
_diffrn_reflns_theta_min 1.50
_diffrn_source_current 30.0
_diffrn_source_power 1.5
_diffrn_source_voltage 50.0
_diffrn_standards_number 0
_exptl_absorpt_coefficient_mu 3.825
_exptl_absorpt_correction_T_max 0.7454
_exptl_absorpt_correction_T_min 0.6264
_exptl_absorpt_correction_type none
_exptl_absorpt_process_details
;
SADABS-2008/1 (Bruker,2008) was used for absorption correction.
wR2(int) was 0.0655 before and 0.0482 after correction.
The Ratio of minimum to maximum transmission is 0.8404.
The \l/2 correction factor is 0.0015.
;
_exptl_crystal_colour yellow
_exptl_crystal_colour_primary yellow
_exptl_crystal_density_diffrn 2.032
_exptl_crystal_description prism
_exptl_crystal_F_000 956.318
_exptl_crystal_size_max 0.1
_exptl_crystal_size_mid 0.06
_exptl_crystal_size_min 0.04
_refine_diff_density_max 0.8099
_refine_diff_density_min -0.8814
_refine_diff_density_rms 0.2063
_refine_ls_d_res_high 0.7933
_refine_ls_d_res_low 13.6096
_refine_ls_goodness_of_fit_ref 1.0355
_refine_ls_hydrogen_treatment constr
_refine_ls_matrix_type full
_refine_ls_number_constraints 24
_refine_ls_number_parameters 211
_refine_ls_number_reflns 3313
_refine_ls_number_restraints 0
_refine_ls_restrained_S_all 1.0355
_refine_ls_R_factor_all 0.0448
_refine_ls_R_factor_gt 0.0283
_refine_ls_shift/su_max -0.0007
_refine_ls_shift/su_mean 0.0000
_refine_ls_structure_factor_coef Fsqd
_refine_ls_weighting_details 'w=1/[\s^2^(Fo^2^)+(0.0206P)^2^+1.5237P] where P=(Fo^2^+2Fc^2^)/3'
_refine_ls_weighting_scheme calc
_refine_ls_wR_factor_gt 0.0501
_refine_ls_wR_factor_ref 0.0541
_reflns_Friedel_coverage 0.0
_reflns_limit_h_max 17
_reflns_limit_h_min -17
_reflns_limit_k_max 4
_reflns_limit_k_min 0
_reflns_limit_l_max 37
_reflns_limit_l_min 0
_reflns_number_gt 2674
_reflns_number_total 3313
_reflns_threshold_expression I>=2u(I)
_cod_data_source_file 2011vi11bbp10_0m.cif
_cod_data_source_block 2011vi11bbp10_0m
_cod_database_code 1567074
_olex2_refinement_description
;
1.a Aromatic/amide H refined with riding coordinates:
 C9(H4), C12(H9), C7(H10), C5(H13), C13(H14), C10(H16)
1.b Idealised Me refined as rotating group:
 C15(H8a,H8b,H8c), C16(H15a,H15b,H15c), C14(H1a,H1b,H1c)
;
_olex2_submission_special_instructions 'No special instructions were received'

loop_
_space_group_symop_id
_space_group_symop_operation_xyz
1 x,y,z
2 -x,y+1/2,-z+1/2
3 -x,-y,-z
4 x,-y-1/2,z-1/2

loop_
_atom_site_label
_atom_site_type_symbol
_atom_site_fract_x
_atom_site_fract_y
_atom_site_fract_z
_atom_site_U_iso_or_equiv
_atom_site_adp_type
_atom_site_occupancy
_atom_site_refinement_flags_posn
Pd1 Pd 0.928639(17) 0.81016(7) 0.451245(8) 0.01139(7) Uani 1.000000 .
Br2 Br 1.25460(2) 0.85397(10) 0.278670(12) 0.02460(10) Uani 1.000000 .
Cl1 Cl 0.91141(5) 0.9100(2) 0.52566(3) 0.01365(18) Uani 1.000000 .
O1 O 0.65853(15) 0.3310(6) 0.32068(7) 0.0194(5) Uani 1.000000 .
O2 O 0.52952(15) 0.1334(6) 0.37600(8) 0.0177(5) Uani 1.000000 .
O3 O 0.58229(15) 0.2294(6) 0.46700(8) 0.0177(5) Uani 1.000000 .
N1 N 0.92789(17) 0.7345(7) 0.38381(8) 0.0127(6) Uani 1.000000 .
C1 C 0.7709(2) 0.5409(9) 0.38591(11) 0.0130(7) Uani 1.000000 .
C2 C 0.6797(2) 0.3940(9) 0.36669(11) 0.0160(8) Uani 1.000000 .
C3 C 0.6164(2) 0.2988(9) 0.39459(11) 0.0144(7) Uani 1.000000 .
C4 C 0.6459(2) 0.3479(9) 0.44164(11) 0.0146(7) Uani 1.000000 .
C5 C 0.7358(2) 0.5020(9) 0.46050(11) 0.0134(7) Uani 1.000000 .
H13 H 0.7536(2) 0.5404(9) 0.49234(11) 0.0161(9) Uiso 1.000000 R
C6 C 0.7984(2) 0.5978(8) 0.43293(11) 0.0115(7) Uani 1.000000 .
C7 C 0.8443(2) 0.6179(8) 0.36091(11) 0.0142(7) Uani 1.000000 .
H10 H 0.8330(2) 0.5859(8) 0.32893(11) 0.0171(9) Uiso 1.000000 R
C8 C 1.0059(2) 0.7913(8) 0.36072(11) 0.0122(7) Uani 1.000000 .
C9 C 0.9898(2) 0.9515(9) 0.31866(11) 0.0141(7) Uani 1.000000 .
H4 H 0.9268(2) 1.0433(9) 0.30597(11) 0.0169(9) Uiso 1.000000 R
C10 C 1.0649(2) 0.9782(9) 0.29515(11) 0.0149(7) Uani 1.000000 .
H16 H 1.0539(2) 1.0876(9) 0.26635(11) 0.0179(9) Uiso 1.000000 R
C11 C 1.1559(2) 0.8447(9) 0.31391(11) 0.0147(7) Uani 1.000000 .
C12 C 1.1748(2) 0.6953(9) 0.35673(11) 0.0153(7) Uani 1.000000 .
H9 H 1.2385(2) 0.6114(9) 0.36973(11) 0.0184(9) Uiso 1.000000 R
C13 C 1.0992(2) 0.6706(9) 0.38022(11) 0.0147(7) Uani 1.000000 .
H14 H 1.1111(2) 0.5711(9) 0.40966(11) 0.0177(9) Uiso 1.000000 R
C14 C 0.5756(3) 0.5130(11) 0.29541(12) 0.0273(9) Uani 1.000000 .
H1a H 0.5721(10) 0.481(5) 0.26280(12) 0.0409(14) Uiso 1.000000 GR
H1b H 0.5153(3) 0.426(4) 0.3033(6) 0.0409(14) Uiso 1.000000 GR
H1c H 0.5826(9) 0.7564(13) 0.3028(6) 0.0409(14) Uiso 1.000000 GR
C15 C 0.4420(2) 0.3195(10) 0.37939(12) 0.0218(8) Uani 1.000000 .
H8a H 0.3854(3) 0.222(4) 0.3583(6) 0.0327(12) Uiso 1.000000 GR
H8b H 0.4314(9) 0.304(5) 0.4105(2) 0.0327(12) Uiso 1.000000 GR
H8c H 0.4497(7) 0.5594(15) 0.3717(7) 0.0327(12) Uiso 1.000000 GR
C16 C 0.6123(2) 0.2615(9) 0.51516(11) 0.0210(8) Uani 1.000000 .
H15a H 0.6215(15) 0.5032(10) 0.52326(12) 0.0315(12) Uiso 1.000000 GR
H15b H 0.5617(8) 0.164(5) 0.52969(12) 0.0315(12) Uiso 1.000000 GR
H15c H 0.6743(9) 0.139(5) 0.52559(14) 0.0315(12) Uiso 1.000000 GR

loop_
_atom_site_aniso_label
_atom_site_aniso_U_11
_atom_site_aniso_U_22
_atom_site_aniso_U_33
_atom_site_aniso_U_12
_atom_site_aniso_U_13
_atom_site_aniso_U_23
Pd1 0.00869(11) 0.01545(14) 0.00980(13) -0.00227(11) 0.00137(9) -0.00016(12)
Br2 0.02195(18) 0.0332(2) 0.0222(2) -0.00212(17) 0.01281(15) 0.00201(18)
Cl1 0.0116(4) 0.0187(5) 0.0108(4) -0.0038(3) 0.0027(3) 0.0003(3)
O1 0.0136(11) 0.0304(15) 0.0134(12) -0.0002(11) 0.0008(9) -0.0072(12)
O2 0.0091(11) 0.0180(14) 0.0250(14) -0.0017(10) 0.0012(10) -0.0068(11)
O3 0.0127(11) 0.0239(14) 0.0167(12) -0.0050(10) 0.0037(9) -0.0013(11)
N1 0.0120(13) 0.0158(17) 0.0104(14) -0.0002(12) 0.0025(11) -0.0007(12)
C1 0.0112(15) 0.0128(18) 0.0146(18) 0.0008(14) 0.0019(14) 0.0011(15)
C2 0.0152(16) 0.018(2) 0.0151(18) 0.0015(14) 0.0025(14) -0.0039(15)
C3 0.0085(14) 0.0149(18) 0.0192(18) -0.0018(14) 0.0015(13) -0.0021(16)
C4 0.0097(15) 0.0139(19) 0.0210(19) 0.0003(14) 0.0050(13) 0.0009(16)
C5 0.0131(17) 0.0129(19) 0.0131(18) 0.0010(14) 0.0005(14) -0.0017(14)
C6 0.0106(15) 0.0090(18) 0.0139(18) 0.0009(13) 0.0001(13) 0.0013(14)
C7 0.0150(16) 0.014(2) 0.0132(18) 0.0039(14) 0.0011(14) -0.0023(14)
C8 0.0141(15) 0.0119(18) 0.0108(16) -0.0039(14) 0.0034(13) -0.0032(14)
C9 0.0148(16) 0.0136(18) 0.0127(18) 0.0007(14) -0.0003(14) -0.0021(15)
C10 0.0203(17) 0.0136(19) 0.0110(18) -0.0018(15) 0.0036(14) 0.0012(15)
C11 0.0156(16) 0.0147(19) 0.0160(18) -0.0063(14) 0.0081(14) -0.0042(15)
C12 0.0129(15) 0.0155(18) 0.0177(18) -0.0033(14) 0.0034(13) -0.0025(16)
C13 0.0158(15) 0.0175(19) 0.0105(16) -0.0001(15) 0.0018(13) 0.0011(16)
C14 0.028(2) 0.031(2) 0.019(2) 0.0058(18) -0.0034(16) -0.0025(18)
C15 0.0094(15) 0.028(2) 0.028(2) 0.0011(16) 0.0020(14) -0.0055(18)
C16 0.0203(17) 0.024(2) 0.0212(19) -0.0068(16) 0.0092(15) 0.0008(16)

loop_
_atom_type_symbol
_atom_type_scat_dispersion_real
_atom_type_scat_dispersion_imag
_atom_type_scat_Cromer_Mann_a1
_atom_type_scat_Cromer_Mann_a2
_atom_type_scat_Cromer_Mann_a3
_atom_type_scat_Cromer_Mann_a4
_atom_type_scat_Cromer_Mann_b1
_atom_type_scat_Cromer_Mann_b2
_atom_type_scat_Cromer_Mann_b3
_atom_type_scat_Cromer_Mann_b4
_atom_type_scat_Cromer_Mann_c
_atom_type_scat_source
_atom_type_scat_dispersion_source
Br -0.28346 2.55990 17.17890 5.23580 5.63770 3.98510 2.17230 16.57960 0.26090 41.43280 2.95570 'International Tables Volume C Table 6.1.1.4 (pp. 500-502)' 'Henke, Gullikson and Davis, At. Data and Nucl. Data Tables, 1993, 54, 2'
C 0.00347 0.00161 2.31000 1.02000 1.58860 0.86500 20.84390 10.20750 0.56870 51.65120 0.21560 'International Tables Volume C Table 6.1.1.4 (pp. 500-502)' 'Henke, Gullikson and Davis, At. Data and Nucl. Data Tables, 1993, 54, 2'
Cl 0.14873 0.16029 11.46040 7.19640 6.25560 1.64550 0.01040 1.16620 18.51940 47.77840 -9.55740 'International Tables Volume C Table 6.1.1.4 (pp. 500-502)' 'Henke, Gullikson and Davis, At. Data and Nucl. Data Tables, 1993, 54, 2'
H 0.00000 0.00000 0.49300 0.32291 0.14019 0.04081 10.51090 26.12570 3.14236 57.79970 0.00304 'International Tables Volume C Table 6.1.1.4 (pp. 500-502)' 'Henke, Gullikson and Davis, At. Data and Nucl. Data Tables, 1993, 54, 2'
N 0.00653 0.00323 12.21260 3.13220 2.01250 1.16630 0.00570 9.89330 28.99750 0.58260 -11.52900 'International Tables Volume C Table 6.1.1.4 (pp. 500-502)' 'Henke, Gullikson and Davis, At. Data and Nucl. Data Tables, 1993, 54, 2'
O 0.01158 0.00611 3.04850 2.28680 1.54630 0.86700 13.27710 5.70110 0.32390 32.90890 0.25080 'International Tables Volume C Table 6.1.1.4 (pp. 500-502)' 'Henke, Gullikson and Davis, At. Data and Nucl. Data Tables, 1993, 54, 2'
Pd -0.98845 1.01473 19.33190 15.50170 5.29537 0.60584 0.69866 7.98929 25.20520 76.89860 5.26593 'International Tables Volume C Table 6.1.1.4 (pp. 500-502)' 'Henke, Gullikson and Davis, At. Data and Nucl. Data Tables, 1993, 54, 2'

loop_
_geom_angle_atom_site_label_1
_geom_angle_atom_site_label_2
_geom_angle_atom_site_label_3
_geom_angle
_geom_angle_site_symmetry_1
_geom_angle_site_symmetry_3
_geom_angle_publ_flag
N1 Pd1 Cl1 173.79(7) . . ?
N1 Pd1 Cl1 99.35(7) . 3_776 ?
C6 Pd1 Cl1 93.83(9) . . ?
C6 Pd1 Cl1 178.38(9) . 3_776 ?
C6 Pd1 N1 81.20(11) . . ?
C14 O1 C2 115.1(3) . . ?
C15 O2 C3 114.5(2) . . ?
C16 O3 C4 116.8(2) . . ?
C7 N1 Pd1 113.2(2) . . ?
C7 N1 C8 118.9(3) . . ?
C8 N1 Pd1 127.9(2) . . ?
C6 C1 C2 120.9(3) . . ?
C7 C1 C2 123.8(3) . . ?
C7 C1 C6 115.1(3) . . ?
C1 C2 O1 118.3(3) . . ?
C1 C2 C3 119.6(3) . . ?
C3 C2 O1 122.0(3) . . ?
C2 C3 O2 119.5(3) . . ?
C4 C3 O2 121.3(3) . . ?
C4 C3 C2 119.0(3) . . ?
C3 C4 O3 115.5(3) . . ?
C5 C4 O3 123.3(3) . . ?
C5 C4 C3 121.2(3) . . ?
C4 C5 C6 119.9(3) . . ?
H13 C5 C4 120.03(19) . . ?
H13 C5 C6 120.03(19) . . ?
C1 C6 Pd1 113.0(2) . . ?
C5 C6 Pd1 127.6(2) . . ?
C5 C6 C1 119.4(3) . . ?
C1 C7 N1 117.0(3) . . ?
C1 C7 H10 121.48(19) . . ?
H10 C7 N1 121.48(18) . . ?
C9 C8 N1 121.4(3) . . ?
C13 C8 N1 118.7(3) . . ?
C13 C8 C9 119.8(3) . . ?
C8 C9 H4 119.84(18) . . ?
C10 C9 C8 120.3(3) . . ?
C10 C9 H4 119.8(2) . . ?
H16 C10 C9 120.3(2) . . ?
H16 C10 C11 120.32(19) . . ?
C11 C10 C9 119.4(3) . . ?
C10 C11 Br2 118.2(3) . . ?
C10 C11 C12 121.3(3) . . ?
C12 C11 Br2 120.4(2) . . ?
C11 C12 H9 120.51(18) . . ?
C13 C12 C11 119.0(3) . . ?
C13 C12 H9 120.51(19) . . ?
C12 C13 C8 120.1(3) . . ?
H14 C13 C8 119.95(18) . . ?
H14 C13 C12 119.95(19) . . ?
H1a C14 O1 109.5 . . ?
H1b C14 O1 109.5 . . ?
H1b C14 H1a 109.5 . . ?
H1c C14 O1 109.5 . . ?
H1c C14 H1a 109.5 . . ?
H1c C14 H1b 109.5 . . ?
H8a C15 O2 109.5 . . ?
H8b C15 O2 109.5 . . ?
H8b C15 H8a 109.5 . . ?
H8c C15 O2 109.5 . . ?
H8c C15 H8a 109.5 . . ?
H8c C15 H8b 109.5 . . ?
H15a C16 O3 109.5 . . ?
H15b C16 O3 109.5 . . ?
H15b C16 H15a 109.5 . . ?
H15c C16 O3 109.5 . . ?
H15c C16 H15a 109.5 . . ?
H15c C16 H15b 109.5 . . ?

loop_
_geom_bond_atom_site_label_1
_geom_bond_atom_site_label_2
_geom_bond_distance
_geom_bond_site_symmetry_2
_geom_bond_publ_flag
Pd1 Cl1 2.4485(8) 3_776 ?
Pd1 Cl1 2.3338(8) . ?
Pd1 N1 2.048(3) . ?
Pd1 C6 1.966(3) . ?
Br2 C11 1.902(3) . ?
O1 C2 1.376(4) . ?
O1 C14 1.433(4) . ?
O2 C3 1.383(4) . ?
O2 C15 1.441(4) . ?
O3 C4 1.365(4) . ?
O3 C16 1.427(4) . ?
N1 C7 1.304(4) . ?
N1 C8 1.423(4) . ?
C2 C1 1.404(4) . ?
C2 C3 1.389(4) . ?
C3 C4 1.402(5) . ?
C4 C5 1.398(4) . ?
C5 H13 0.9500 . ?
C6 C1 1.404(4) . ?
C6 C5 1.375(4) . ?
C7 C1 1.422(4) . ?
C7 H10 0.9500 . ?
C8 C13 1.392(4) . ?
C9 C8 1.388(4) . ?
C9 H4 0.9500 . ?
C9 C10 1.383(4) . ?
C10 H16 0.9500 . ?
C11 C10 1.378(4) . ?
C12 C11 1.389(5) . ?
C12 H9 0.9500 . ?
C12 C13 1.388(4) . ?
C13 H14 0.9500 . ?
C14 H1a 0.9800 . ?
C14 H1b 0.9800 . ?
C14 H1c 0.9800 . ?
C15 H8a 0.9800 . ?
C15 H8b 0.9800 . ?
C15 H8c 0.9800 . ?
C16 H15a 0.9800 . ?
C16 H15b 0.9800 . ?
C16 H15c 0.9800 . ?

loop_
_geom_torsion_atom_site_label_1
_geom_torsion_atom_site_label_2
_geom_torsion_atom_site_label_3
_geom_torsion_atom_site_label_4
_geom_torsion
_geom_torsion_site_symmetry_1
_geom_torsion_site_symmetry_2
_geom_torsion_site_symmetry_3
_geom_torsion_site_symmetry_4
_geom_torsion_publ_flag
Pd1 N1 C7 C1 -4.1(2) . . . . ?
Pd1 N1 C8 C9 -135.9(3) . . . . ?
Pd1 N1 C8 C13 46.7(3) . . . . ?
Pd1 C6 C1 C2 -179.4(2) . . . . ?
Pd1 C6 C1 C7 5.2(3) . . . . ?
Pd1 C6 C5 C4 -178.9(3) . . . . ?
Br2 C11 C10 C9 175.2(3) . . . . ?
Br2 C11 C12 C13 -175.4(3) . . . . ?
O1 C2 C1 C6 -177.3(3) . . . . ?
O1 C2 C1 C7 -2.3(4) . . . . ?
O1 C2 C3 O2 0.5(4) . . . . ?
O1 C2 C3 C4 175.3(3) . . . . ?
O2 C3 C2 C1 -175.7(3) . . . . ?
O2 C3 C4 O3 -1.5(3) . . . . ?
O2 C3 C4 C5 177.2(3) . . . . ?
O3 C4 C3 C2 -176.2(3) . . . . ?
O3 C4 C5 C6 176.4(3) . . . . ?
N1 C7 C1 C6 -0.6(3) . . . . ?
N1 C8 C9 C10 -174.5(3) . . . . ?
N1 C8 C13 C12 174.4(3) . . . . ?
C2 C1 C6 C5 1.3(4) . . . . ?
C2 C1 C7 N1 -175.9(3) . . . . ?
C2 C3 C4 C5 2.5(4) . . . . ?
C6 C5 C4 C3 -2.2(4) . . . . ?
C8 C13 C12 C11 0.6(4) . . . . ?
C9 C8 C13 C12 -3.1(4) . . . . ?
C9 C10 C11 C12 -2.5(4) . . . . ?
